data_7236473
loop_
_publ_author_name
'von Arx, Tobias'
'Szentkuti, Alexander'
'Zehnder, Thomas N.'
'Blacque, Olivier'
'Venkatesan, Koushik'

_publ_section_title
;
 Stable N-heterocyclic carbene (NHC) cyclometalated (C^C) gold(iii)
 complexes as blue--blue green phosphorescence emitters
;
_journal_issue 15
_journal_name_full 'Journal of Materials Chemistry C'
_journal_page_first 3765
_journal_paper_doi 10.1039/C6TC05551F
_journal_volume 5
_journal_year 2017
_chemical_formula_moiety 'C19 H19 N2, I'
_chemical_formula_sum 'C19 H19 I N2'
_chemical_formula_weight 402.26
_chemical_name_systematic '1-(9,9-dimethyl-9H-fluoren-1-yl)-3-methyl-2,3-dihydro-1H-imidazol-2-ylium iodide'
_space_group_crystal_system orthorhombic
_space_group_IT_number 61
_space_group_name_Hall '-P 2ac 2ab'
_space_group_name_H-M_alt 'P b c a'
_atom_sites_solution_hydrogens geom
_atom_sites_solution_primary direct
_audit_creation_date 2015-06-22
_audit_creation_method
;
Olex2 1.2
(compiled 2015.01.26 svn.r3150 for OlexSys, GUI svn.r4998)
;
_audit_update_record
;
2016-12-14 deposited with the CCDC.
2017-03-15 downloaded from the CCDC.
;
_cell_angle_alpha 90
_cell_angle_beta 90
_cell_angle_gamma 90
_cell_formula_units_Z 8
_cell_length_a 10.1622(2)
_cell_length_b 14.9458(4)
_cell_length_c 22.7760(6)
_cell_measurement_reflns_used 12363
_cell_measurement_temperature 183(1)
_cell_measurement_theta_max 27.5
_cell_measurement_theta_min 2.2
_cell_volume 3459.27(15)
_computing_cell_refinement
;
CrysAlisPro, Agilent Technologies,
Version 1.171.36.20 (release 27-06-2012 CrysAlis171 .NET)
(compiled Jul 11 2012,15:38:31)
;
_computing_data_collection
;
CrysAlisPro, Agilent Technologies,
Version 1.171.36.20 (release 27-06-2012 CrysAlis171 .NET)
(compiled Jul 11 2012,15:38:31)
;
_computing_data_reduction
;
CrysAlisPro, Agilent Technologies,
Version 1.171.36.20 (release 27-06-2012 CrysAlis171 .NET)
(compiled Jul 11 2012,15:38:31)
;
_computing_molecular_graphics 'Olex2 (Dolomanov et al., 2009)'
_computing_publication_material 'Olex2 (Dolomanov et al., 2009)'
_computing_structure_refinement 'ShelXL 2014/7 (Sheldrick, 2015b)'
_computing_structure_solution 'ShelXT (Sheldrick, 2015a)'
_diffrn_ambient_environment N~2~
_diffrn_ambient_temperature 183(1)
_diffrn_detector 'CCD plate'
_diffrn_detector_area_resol_mean 10.4498
_diffrn_detector_type Ruby
_diffrn_measured_fraction_theta_full 0.999
_diffrn_measured_fraction_theta_max 0.999
_diffrn_measurement_details
;
#__ type_ start__ end____ width___ exp.time_
  1 omega  -99.00   13.00   0.8000   35.0000
omega____ theta____ kappa____ phi______ frames
    -      -19.8100  -77.0000   90.0000 140

#__ type_ start__ end____ width___ exp.time_
  2 omega  -61.00   67.00   0.8000   35.0000
omega____ theta____ kappa____ phi______ frames
    -       20.5912  -19.0000  -90.0000 160

#__ type_ start__ end____ width___ exp.time_
  3 omega  -99.00   -7.80   0.8000   35.0000
omega____ theta____ kappa____ phi______ frames
    -      -19.8100  -77.0000  -60.0000 114

#__ type_ start__ end____ width___ exp.time_
  4 omega   32.00  108.00   0.8000   35.0000
omega____ theta____ kappa____ phi______ frames
    -       20.5912 -178.0000 -150.0000 95
;
_diffrn_measurement_device 'four-circle diffractometer'
_diffrn_measurement_device_type 'Xcalibur, Ruby'
_diffrn_measurement_method '\w scans'
_diffrn_orient_matrix_UB_11 -0.0434651000
_diffrn_orient_matrix_UB_12 0.0358429000
_diffrn_orient_matrix_UB_13 0.0062843000
_diffrn_orient_matrix_UB_21 0.0123624000
_diffrn_orient_matrix_UB_22 -0.0054620000
_diffrn_orient_matrix_UB_23 0.0304445000
_diffrn_orient_matrix_UB_31 0.0531422000
_diffrn_orient_matrix_UB_32 0.0306583000
_diffrn_orient_matrix_UB_33 -0.0019140000
_diffrn_radiation_monochromator graphite
_diffrn_radiation_probe x-ray
_diffrn_radiation_type MoK\a
_diffrn_radiation_wavelength 0.71073
_diffrn_reflns_av_R_equivalents 0.0388
_diffrn_reflns_av_unetI/netI 0.0184
_diffrn_reflns_Laue_measured_fraction_full 0.999
_diffrn_reflns_Laue_measured_fraction_max 0.999
_diffrn_reflns_limit_h_max 13
_diffrn_reflns_limit_h_min -13
_diffrn_reflns_limit_k_max 19
_diffrn_reflns_limit_k_min -19
_diffrn_reflns_limit_l_max 29
_diffrn_reflns_limit_l_min -29
_diffrn_reflns_number 33124
_diffrn_reflns_point_group_measured_fraction_full 0.999
_diffrn_reflns_point_group_measured_fraction_max 0.999
_diffrn_reflns_theta_full 26.000
_diffrn_reflns_theta_max 27.555
_diffrn_reflns_theta_min 2.583
_diffrn_source 'Enhance (Mo) X-ray Source'
_exptl_absorpt_coefficient_mu 1.850
_exptl_absorpt_correction_T_max 0.798
_exptl_absorpt_correction_T_min 0.618
_exptl_absorpt_correction_type analytical
_exptl_absorpt_process_details
;
CrysAlisPro, Agilent Technologies,
Version 1.171.36.20 (release 27-06-2012 CrysAlis171 .NET)
(compiled Jul 11 2012,15:38:31)
Analytical numeric absorption correction using a multifaceted crystal
model based on expressions derived by R.C. Clark & J.S. Reid.
(Clark, R. C. & Reid, J. S. (1995). Acta Cryst. A51, 887-897)
;
_exptl_crystal_colour yellow
_exptl_crystal_density_diffrn 1.545
_exptl_crystal_description block
_exptl_crystal_F_000 1600
_exptl_crystal_preparation ', Luminescent'
_exptl_crystal_size_max 0.37
_exptl_crystal_size_mid 0.28
_exptl_crystal_size_min 0.14
_refine_diff_density_max 1.310
_refine_diff_density_min -0.637
_refine_diff_density_rms 0.075
_refine_ls_extinction_method none
_refine_ls_goodness_of_fit_ref 1.051
_refine_ls_hydrogen_treatment constr
_refine_ls_matrix_type full
_refine_ls_number_parameters 202
_refine_ls_number_reflns 3999
_refine_ls_number_restraints 0
_refine_ls_restrained_S_all 1.051
_refine_ls_R_factor_all 0.0347
_refine_ls_R_factor_gt 0.0292
_refine_ls_shift/su_max 0.000
_refine_ls_shift/su_mean 0.000
_refine_ls_structure_factor_coef Fsqd
_refine_ls_weighting_details 'w=1/[\s^2^(Fo^2^)+(0.0368P)^2^+4.6313P] where P=(Fo^2^+2Fc^2^)/3'
_refine_ls_weighting_scheme calc
_refine_ls_wR_factor_gt 0.0784
_refine_ls_wR_factor_ref 0.0818
_reflns_Friedel_coverage 0.000
_reflns_number_gt 3499
_reflns_number_total 3999
_reflns_threshold_expression 'I > 2\s(I)'
_cod_data_source_file c6tc05551f2.cif
_cod_data_source_block C_CCDC-1497785
_cod_database_code 7236473
_shelx_space_group_comment
;
The symmetry employed for this shelxl refinement is uniquely defined
by the following loop, which should always be used as a source of
symmetry information in preference to the above space-group names.
They are only intended as comments.
;
_olex2_refinement_description
;
1. Fixed Uiso
 At 1.2 times of:
  All C(H) groups
 At 1.5 times of:
  All C(H,H,H) groups
2.a Aromatic/amide H refined with riding coordinates:
 C1(H1), C2(H2), C3(H3), C6(H6), C9(H9), C10(H10), C13(H13), C14(H14),
 C15(H15), C16(H16)
2.b Idealised Me refined as rotating group:
 C4(H4A,H4B,H4C), C18(H18A,H18B,H18C), C19(H19A,H19B,H19C)
;
_shelx_shelxl_version_number 2014/7

loop_
_space_group_symop_operation_xyz
'x, y, z'
'-x+1/2, -y, z+1/2'
'x+1/2, -y+1/2, -z'
'-x, y+1/2, -z+1/2'
'-x, -y, -z'
'x-1/2, y, -z-1/2'
'-x-1/2, y-1/2, z'
'x, -y-1/2, z-1/2'

loop_
_atom_site_label
_atom_site_type_symbol
_atom_site_fract_x
_atom_site_fract_y
_atom_site_fract_z
_atom_site_U_iso_or_equiv
_atom_site_adp_type
_atom_site_occupancy
_atom_site_site_symmetry_order
_atom_site_calc_flag
_atom_site_refinement_flags_posn
N1 N 0.7845(2) 0.33487(16) 0.19561(9) 0.0307(5) Uani 1 1 d .
N2 N 0.7203(2) 0.30311(14) 0.28335(8) 0.0254(4) Uani 1 1 d .
C1 C 0.7336(2) 0.36855(18) 0.24421(10) 0.0295(5) Uani 1 1 d .
H1 H 0.7109 0.4282 0.2501 0.035 Uiso 1 1 calc R
C2 C 0.8060(3) 0.2449(2) 0.20379(11) 0.0357(6) Uani 1 1 d .
H2 H 0.8417 0.2054 0.1765 0.043 Uiso 1 1 calc R
C3 C 0.7659(3) 0.22432(18) 0.25829(11) 0.0336(6) Uani 1 1 d .
H3 H 0.7682 0.1682 0.2759 0.040 Uiso 1 1 calc R
C4 C 0.8141(3) 0.3869(2) 0.14301(12) 0.0434(7) Uani 1 1 d .
H4A H 0.9044 0.4057 0.1440 0.065 Uiso 1 1 calc GR
H4B H 0.7580 0.4386 0.1416 0.065 Uiso 1 1 calc GR
H4C H 0.7992 0.3507 0.1088 0.065 Uiso 1 1 calc GR
C5 C 0.6760(2) 0.31520(16) 0.34314(10) 0.0233(5) Uani 1 1 d .
C6 C 0.6296(2) 0.24133(15) 0.37374(10) 0.0230(4) Uani 1 1 d .
H6 H 0.6223 0.1857 0.3557 0.028 Uiso 1 1 calc R
C7 C 0.5947(2) 0.25306(15) 0.43181(10) 0.0223(4) Uani 1 1 d .
C8 C 0.6042(2) 0.33696(15) 0.45861(10) 0.0229(5) Uani 1 1 d .
C9 C 0.6479(2) 0.41043(16) 0.42683(11) 0.0271(5) Uani 1 1 d .
H9 H 0.6520 0.4666 0.4443 0.033 Uiso 1 1 calc R
C10 C 0.6853(2) 0.39938(16) 0.36879(11) 0.0274(5) Uani 1 1 d .
H10 H 0.7163 0.4478 0.3472 0.033 Uiso 1 1 calc R
C11 C 0.5672(2) 0.32767(17) 0.52078(10) 0.0256(5) Uani 1 1 d .
C12 C 0.5371(2) 0.23781(17) 0.53113(11) 0.0271(5) Uani 1 1 d .
C13 C 0.5049(3) 0.2089(2) 0.58739(13) 0.0377(6) Uani 1 1 d .
H13 H 0.4840 0.1493 0.5945 0.045 Uiso 1 1 calc R
C14 C 0.5046(3) 0.2712(3) 0.63262(13) 0.0446(8) Uani 1 1 d .
H14 H 0.4852 0.2525 0.6706 0.053 Uiso 1 1 calc R
C15 C 0.5325(3) 0.3604(3) 0.62227(13) 0.0450(7) Uani 1 1 d .
H15 H 0.5298 0.4010 0.6532 0.054 Uiso 1 1 calc R
C16 C 0.5646(3) 0.3898(2) 0.56624(12) 0.0353(6) Uani 1 1 d .
H16 H 0.5838 0.4497 0.5593 0.042 Uiso 1 1 calc R
C17 C 0.5475(2) 0.18277(16) 0.47525(11) 0.0259(5) Uani 1 1 d .
C18 C 0.4127(3) 0.14513(19) 0.45681(12) 0.0361(6) Uani 1 1 d .
H18A H 0.3810 0.1051 0.4866 0.054 Uiso 1 1 calc GR
H18B H 0.4215 0.1133 0.4204 0.054 Uiso 1 1 calc GR
H18C H 0.3514 0.1935 0.4519 0.054 Uiso 1 1 calc GR
C19 C 0.6482(3) 0.10663(19) 0.48059(13) 0.0397(6) Uani 1 1 d .
H19A H 0.7332 0.1312 0.4896 0.060 Uiso 1 1 calc GR
H19B H 0.6527 0.0745 0.4441 0.060 Uiso 1 1 calc GR
H19C H 0.6218 0.0666 0.5114 0.060 Uiso 1 1 calc GR
I1 I 0.51889(2) 0.02202(2) 0.29179(2) 0.03743(8) Uani 1 1 d .

loop_
_atom_site_aniso_label
_atom_site_aniso_U_11
_atom_site_aniso_U_22
_atom_site_aniso_U_33
_atom_site_aniso_U_23
_atom_site_aniso_U_13
_atom_site_aniso_U_12
N1 0.0277(11) 0.0409(13) 0.0235(10) 0.0033(9) 0.0021(8) -0.0010(9)
N2 0.0260(10) 0.0277(10) 0.0224(9) -0.0006(8) 0.0017(8) -0.0016(8)
C1 0.0290(12) 0.0311(13) 0.0283(12) 0.0035(10) 0.0009(10) 0.0021(10)
C2 0.0404(15) 0.0382(15) 0.0284(13) -0.0067(11) 0.0055(11) -0.0010(12)
C3 0.0411(15) 0.0289(13) 0.0307(13) -0.0038(10) 0.0053(11) 0.0001(11)
C4 0.0462(17) 0.0547(18) 0.0292(14) 0.0111(13) 0.0086(12) -0.0014(14)
C5 0.0226(11) 0.0262(11) 0.0212(11) 0.0004(9) 0.0013(9) -0.0008(9)
C6 0.0221(11) 0.0219(11) 0.0251(11) -0.0032(9) 0.0011(9) -0.0017(9)
C7 0.0190(10) 0.0221(11) 0.0257(11) 0.0013(9) 0.0001(9) -0.0002(8)
C8 0.0195(10) 0.0255(11) 0.0237(11) -0.0024(9) 0.0002(8) 0.0012(9)
C9 0.0270(12) 0.0229(11) 0.0315(12) -0.0058(9) 0.0006(10) -0.0030(9)
C10 0.0276(12) 0.0243(12) 0.0302(12) 0.0025(10) 0.0022(10) -0.0044(9)
C11 0.0179(10) 0.0333(13) 0.0255(11) -0.0040(10) 0.0011(9) 0.0019(9)
C12 0.0211(11) 0.0343(13) 0.0260(12) 0.0012(10) 0.0025(9) 0.0022(9)
C13 0.0342(14) 0.0487(17) 0.0303(13) 0.0074(12) 0.0065(11) 0.0010(12)
C14 0.0368(15) 0.073(2) 0.0243(13) 0.0005(14) 0.0068(11) 0.0037(14)
C15 0.0391(16) 0.064(2) 0.0313(14) -0.0165(14) 0.0038(12) 0.0026(14)
C16 0.0323(13) 0.0411(15) 0.0325(13) -0.0115(12) 0.0020(11) 0.0008(12)
C17 0.0273(12) 0.0241(11) 0.0261(11) 0.0026(9) 0.0046(9) -0.0001(9)
C18 0.0367(15) 0.0355(14) 0.0360(14) 0.0023(11) 0.0056(11) -0.0128(12)
C19 0.0483(17) 0.0313(14) 0.0394(15) 0.0057(12) 0.0054(13) 0.0114(12)
I1 0.03563(12) 0.03331(12) 0.04334(13) -0.00447(7) -0.00543(7) -0.00168(7)

loop_
_atom_type_symbol
_atom_type_description
_atom_type_scat_dispersion_real
_atom_type_scat_dispersion_imag
_atom_type_scat_source
C C 0.0033 0.0016 'International Tables Vol C Tables 4.2.6.8 and 6.1.1.4'
H H 0.0000 0.0000 'International Tables Vol C Tables 4.2.6.8 and 6.1.1.4'
I I -0.4742 1.8119 'International Tables Vol C Tables 4.2.6.8 and 6.1.1.4'
N N 0.0061 0.0033 'International Tables Vol C Tables 4.2.6.8 and 6.1.1.4'

loop_
_exptl_crystal_face_index_h
_exptl_crystal_face_index_k
_exptl_crystal_face_index_l
_exptl_crystal_face_perp_dist
_exptl_oxdiff_crystal_face_indexfrac_h
_exptl_oxdiff_crystal_face_indexfrac_k
_exptl_oxdiff_crystal_face_indexfrac_l
_exptl_oxdiff_crystal_face_x
_exptl_oxdiff_crystal_face_y
_exptl_oxdiff_crystal_face_z
-1 1 3 0.1340 -1.0000 1.0000 3.0000 0.0982 0.0735 -0.0282
1 -1 -3 0.0910 1.0000 -1.0000 -3.0000 -0.0982 -0.0735 0.0282
-2 -1 0 0.1462 -2.0000 -0.9999 -0.0001 0.0511 -0.0193 -0.1369
0 0 -1 0.1641 -0.0000 0.0000 -1.0000 -0.0063 -0.0304 0.0019
1 0 2 0.1442 1.0000 -0.0000 2.0001 -0.0309 0.0733 0.0493
0 1 0 0.0613 0.0000 1.0000 0.0000 0.0358 -0.0055 0.0307
0 -1 0 0.0743 -0.0000 -1.0000 -0.0000 -0.0358 0.0055 -0.0307
1 3 -2 0.0953 1.0000 2.9999 -1.9999 0.0515 -0.0649 0.1489
-1 -2 4 0.1496 -1.0000 -2.0000 4.0000 -0.0031 0.1203 -0.1221
-2 -3 -2 0.1364 -2.0000 -2.9999 -2.0001 -0.0332 -0.0692 -0.1944
1 0 0 0.1461 1.0000 -0.0000 0.0000 -0.0435 0.0124 0.0531
0 2 -1 0.0767 0.0000 2.0000 -1.0000 0.0654 -0.0414 0.0632

loop_
_geom_angle_atom_site_label_1
_geom_angle_atom_site_label_2
_geom_angle_atom_site_label_3
_geom_angle
C1 N1 C2 108.7(2)
C1 N1 C4 124.4(2)
C2 N1 C4 126.9(2)
C1 N2 C3 108.3(2)
C1 N2 C5 124.8(2)
C3 N2 C5 126.7(2)
N1 C1 N2 108.7(2)
N1 C1 H1 125.6
N2 C1 H1 125.6
N1 C2 H2 126.2
C3 C2 N1 107.5(2)
C3 C2 H2 126.2
N2 C3 H3 126.6
C2 C3 N2 106.7(2)
C2 C3 H3 126.6
N1 C4 H4A 109.5
N1 C4 H4B 109.5
N1 C4 H4C 109.5
H4A C4 H4B 109.5
H4A C4 H4C 109.5
H4B C4 H4C 109.5
C6 C5 N2 118.6(2)
C6 C5 C10 122.1(2)
C10 C5 N2 119.2(2)
C5 C6 H6 121.1
C7 C6 C5 117.9(2)
C7 C6 H6 121.1
C6 C7 C8 121.0(2)
C6 C7 C17 128.1(2)
C8 C7 C17 110.9(2)
C7 C8 C11 108.5(2)
C9 C8 C7 120.3(2)
C9 C8 C11 131.2(2)
C8 C9 H9 120.3
C10 C9 C8 119.4(2)
C10 C9 H9 120.3
C5 C10 H10 120.3
C9 C10 C5 119.4(2)
C9 C10 H10 120.3
C12 C11 C8 108.0(2)
C16 C11 C8 131.1(2)
C16 C11 C12 120.8(2)
C11 C12 C17 111.3(2)
C13 C12 C11 120.3(3)
C13 C12 C17 128.3(2)
C12 C13 H13 120.8
C14 C13 C12 118.5(3)
C14 C13 H13 120.8
C13 C14 H14 119.4
C15 C14 C13 121.2(3)
C15 C14 H14 119.4
C14 C15 H15 119.7
C14 C15 C16 120.7(3)
C16 C15 H15 119.7
C11 C16 H16 120.8
C15 C16 C11 118.5(3)
C15 C16 H16 120.8
C7 C17 C18 110.8(2)
C7 C17 C19 110.7(2)
C12 C17 C7 101.13(19)
C12 C17 C18 111.4(2)
C12 C17 C19 112.4(2)
C19 C17 C18 110.1(2)
C17 C18 H18A 109.5
C17 C18 H18B 109.5
C17 C18 H18C 109.5
H18A C18 H18B 109.5
H18A C18 H18C 109.5
H18B C18 H18C 109.5
C17 C19 H19A 109.5
C17 C19 H19B 109.5
C17 C19 H19C 109.5
H19A C19 H19B 109.5
H19A C19 H19C 109.5
H19B C19 H19C 109.5

loop_
_geom_bond_atom_site_label_1
_geom_bond_atom_site_label_2
_geom_bond_distance
N1 C1 1.321(3)
N1 C2 1.375(4)
N1 C4 1.460(3)
N2 C1 1.330(3)
N2 C3 1.388(3)
N2 C5 1.446(3)
C1 H1 0.9300
C2 H2 0.9300
C2 C3 1.342(4)
C3 H3 0.9300
C4 H4A 0.9600
C4 H4B 0.9600
C4 H4C 0.9600
C5 C6 1.388(3)
C5 C10 1.390(3)
C6 H6 0.9300
C6 C7 1.381(3)
C7 C8 1.398(3)
C7 C17 1.521(3)
C8 C9 1.388(3)
C8 C11 1.471(3)
C9 H9 0.9300
C9 C10 1.385(3)
C10 H10 0.9300
C11 C12 1.398(4)
C11 C16 1.392(3)
C12 C13 1.391(4)
C12 C17 1.519(3)
C13 H13 0.9300
C13 C14 1.388(5)
C14 H14 0.9300
C14 C15 1.383(5)
C15 H15 0.9300
C15 C16 1.389(4)
C16 H16 0.9300
C17 C18 1.539(4)
C17 C19 1.536(4)
C18 H18A 0.9600
C18 H18B 0.9600
C18 H18C 0.9600
C19 H19A 0.9600
C19 H19B 0.9600
C19 H19C 0.9600

loop_
_geom_torsion_atom_site_label_1
_geom_torsion_atom_site_label_2
_geom_torsion_atom_site_label_3
_geom_torsion_atom_site_label_4
_geom_torsion
N1 C2 C3 N2 -0.3(3)
N2 C5 C6 C7 176.4(2)
N2 C5 C10 C9 -177.4(2)
C1 N1 C2 C3 0.5(3)
C1 N2 C3 C2 -0.1(3)
C1 N2 C5 C6 161.2(2)
C1 N2 C5 C10 -21.0(4)
C2 N1 C1 N2 -0.6(3)
C3 N2 C1 N1 0.4(3)
C3 N2 C5 C6 -24.4(4)
C3 N2 C5 C10 153.4(3)
C4 N1 C1 N2 -179.6(2)
C4 N1 C2 C3 179.5(3)
C5 N2 C1 N1 175.7(2)
C5 N2 C3 C2 -175.2(2)
C5 C6 C7 C8 0.8(3)
C5 C6 C7 C17 -177.0(2)
C6 C5 C10 C9 0.3(4)
C6 C7 C8 C9 0.7(4)
C6 C7 C8 C11 -177.0(2)
C6 C7 C17 C12 175.7(2)
C6 C7 C17 C18 -66.1(3)
C6 C7 C17 C19 56.4(3)
C7 C8 C9 C10 -1.7(4)
C7 C8 C11 C12 0.7(3)
C7 C8 C11 C16 177.7(3)
C8 C7 C17 C12 -2.3(3)
C8 C7 C17 C18 115.9(2)
C8 C7 C17 C19 -121.6(2)
C8 C9 C10 C5 1.2(4)
C8 C11 C12 C13 176.9(2)
C8 C11 C12 C17 -2.2(3)
C8 C11 C16 C15 -176.1(3)
C9 C8 C11 C12 -176.7(2)
C9 C8 C11 C16 0.3(4)
C10 C5 C6 C7 -1.3(3)
C11 C8 C9 C10 175.4(2)
C11 C12 C13 C14 -0.6(4)
C11 C12 C17 C7 2.7(3)
C11 C12 C17 C18 -115.1(2)
C11 C12 C17 C19 120.8(2)
C12 C11 C16 C15 0.6(4)
C12 C13 C14 C15 1.5(4)
C13 C12 C17 C7 -176.3(3)
C13 C12 C17 C18 65.9(3)
C13 C12 C17 C19 -58.2(3)
C13 C14 C15 C16 -1.4(5)
C14 C15 C16 C11 0.3(4)
C16 C11 C12 C13 -0.5(4)
C16 C11 C12 C17 -179.6(2)
C17 C7 C8 C9 178.9(2)
C17 C7 C8 C11 1.1(3)
C17 C12 C13 C14 178.4(3)
